data_7038703
loop_
_publ_author_name
'Fieser, Megan E.'
'Woen, David H.'
'Corbey, Jordan F.'
'Mueller, Thomas J.'
'Ziller, Joseph W.'
'Evans, William J.'

_publ_section_title
;
 Raman spectroscopy of the N-N bond in rare earth dinitrogen complexes.
;
_journal_issue 37
_journal_name_full 'Dalton transactions (Cambridge, England : 2003)'
_journal_page_first 14634
_journal_page_last 14644
_journal_paper_doi 10.1039/c5dt04547a
_journal_volume 45
_journal_year 2016
_chemical_absolute_configuration ad
_chemical_formula_sum 'C40 H60 Gd2 N2'
_chemical_formula_weight 883.40
_chemical_name_common 1-Gd
_chemical_name_systematic '[(C5Me5)2Gd]2(\m-\h2:\h2-N2)'
_space_group_crystal_system tetragonal
_space_group_IT_number 114
_space_group_name_Hall 'P -4 2n'
_space_group_name_H-M_alt 'P -4 21 c'
_symmetry_space_group_name_Hall 'P -4 2n'
_symmetry_space_group_name_H-M 'P -4 21 c'
_atom_sites_solution_hydrogens geom
_atom_sites_solution_primary direct
_atom_sites_solution_secondary difmap
_audit_creation_method SHELXL-2014/7
_audit_update_record
;
2015-07-26 deposited with the CCDC.
2016-02-22 downloaded from the CCDC.
;
_cell_angle_alpha 90
_cell_angle_beta 90
_cell_angle_gamma 90
_cell_formula_units_Z 4
_cell_length_a 14.4239(19)
_cell_length_b 14.4239(19)
_cell_length_c 19.665(3)
_cell_measurement_reflns_used 9050
_cell_measurement_temperature 88(2)
_cell_measurement_theta_max 28.72
_cell_measurement_theta_min 2.51
_cell_volume 4091.3(10)
_computing_cell_refinement 'Bruker SAINT 8.34a, 2013'
_computing_data_collection 'Bruker APEX2 2014.1-1, 2014'
_computing_data_reduction 'Bruker SAINT 8.34a, 2013'
_computing_molecular_graphics 'Bruker SHELXTL'
_computing_publication_material 'Bruker SHELXTL'
_computing_structure_refinement 'SHELXL-2014/7 (Sheldrick, 2014)'
_computing_structure_solution 'Bruker SHELXTL 2013/1'
_diffrn_ambient_temperature 88(2)
_diffrn_measured_fraction_theta_full 1.000
_diffrn_measured_fraction_theta_max 0.979
_diffrn_measurement_device_type 'Bruker SMART APEX II CCD'
_diffrn_measurement_method '\f and \w scans'
_diffrn_radiation_type MoK\a
_diffrn_radiation_wavelength 0.71073
_diffrn_reflns_av_R_equivalents 0.0308
_diffrn_reflns_av_unetI/netI 0.0171
_diffrn_reflns_Laue_measured_fraction_full 1.000
_diffrn_reflns_Laue_measured_fraction_max 0.979
_diffrn_reflns_limit_h_max 18
_diffrn_reflns_limit_h_min -19
_diffrn_reflns_limit_k_max 19
_diffrn_reflns_limit_k_min -18
_diffrn_reflns_limit_l_max 25
_diffrn_reflns_limit_l_min -26
_diffrn_reflns_number 48752
_diffrn_reflns_point_group_measured_fraction_full 1.000
_diffrn_reflns_point_group_measured_fraction_max 0.964
_diffrn_reflns_theta_full 25.500
_diffrn_reflns_theta_max 29.021
_diffrn_reflns_theta_min 1.751
_diffrn_source 'fine-focus sealed tube'
_exptl_absorpt_coefficient_mu 3.240
_exptl_absorpt_correction_T_max 0.5526
_exptl_absorpt_correction_T_min 0.2034
_exptl_absorpt_correction_type numerical
_exptl_absorpt_process_details 'Bruker SADABS 2014/5'
_exptl_crystal_colour red
_exptl_crystal_density_diffrn 1.434
_exptl_crystal_density_meas ?
_exptl_crystal_density_method not_measured
_exptl_crystal_description block
_exptl_crystal_F_000 1768
_exptl_crystal_size_max 0.618
_exptl_crystal_size_mid 0.296
_exptl_crystal_size_min 0.248
_refine_diff_density_max 1.102
_refine_diff_density_min -0.437
_refine_diff_density_rms 0.072
_refine_ls_abs_structure_details
; 
 Flack x determined using 2196 quotients [(I+)-(I-)]/[(I+)+(I-)] 
 (Parsons, Flack and Wagner, Acta Cryst. B69 (2013) 249-259). 
;
_refine_ls_abs_structure_Flack -0.023(5)
_refine_ls_extinction_method none
_refine_ls_goodness_of_fit_ref 1.052
_refine_ls_hydrogen_treatment constr
_refine_ls_matrix_type full
_refine_ls_number_parameters 209
_refine_ls_number_reflns 5262
_refine_ls_number_restraints 0
_refine_ls_restrained_S_all 1.052
_refine_ls_R_factor_all 0.0183
_refine_ls_R_factor_gt 0.0169
_refine_ls_shift/su_max 0.003
_refine_ls_shift/su_mean 0.000
_refine_ls_structure_factor_coef Fsqd
_refine_ls_weighting_details 'w=1/[\s^2^(Fo^2^)+(0.0269P)^2^+0.7242P] where P=(Fo^2^+2Fc^2^)/3'
_refine_ls_weighting_scheme calc
_refine_ls_wR_factor_gt 0.0418
_refine_ls_wR_factor_ref 0.0424
_reflns_Friedel_coverage 0.786
_reflns_Friedel_fraction_full 1.000
_reflns_Friedel_fraction_max 0.946
_reflns_number_gt 5068
_reflns_number_total 5262
_reflns_threshold_expression 'I > 2\s(I)'
_cod_data_source_file c5dt04547a2.cif
_cod_data_source_block mef24
_cod_depositor_comments
;
The following automatic conversions were performed:

'_exptl_crystal_density_meas' value 'not_measured' was changed to '?'
- the value is perceived as not measured.

Automatic conversion script
Id: cif_fix_values 4268 2015-11-12 08:31:59Z antanas 

 Adding full bibliography for 7038699--7038708.cif.
;
_cod_original_cell_volume 4091.3(12)
_cod_database_code 7038703
_shelx_shelxl_version_number 2014/7
_shelx_space_group_comment
; 
The symmetry employed for this shelxl refinement is uniquely defined 
by the following loop, which should always be used as a source of 
symmetry information in preference to the above space-group names. 
They are only intended as comments. 
;
_shelx_estimated_absorpt_t_min 0.239
_shelx_estimated_absorpt_t_max 0.500

loop_
_space_group_symop_operation_xyz
'x, y, z'
'-x, -y, z'
'y, -x, -z'
'-y, x, -z'
'-x+1/2, y+1/2, -z+1/2'
'x+1/2, -y+1/2, -z+1/2'
'-y+1/2, -x+1/2, z+1/2'
'y+1/2, x+1/2, z+1/2'

loop_
_atom_site_label
_atom_site_type_symbol
_atom_site_fract_x
_atom_site_fract_y
_atom_site_fract_z
_atom_site_U_iso_or_equiv
_atom_site_adp_type
_atom_site_occupancy
_atom_site_site_symmetry_order
_atom_site_calc_flag
_atom_site_refinement_flags_posn
_atom_site_refinement_flags_adp
Gd1 Gd 0.84529(2) 0.53337(2) 0.84230(2) 0.01502(5) Uani 1 1 d . .
N1 N 0.99121(16) 0.45806(17) 0.84667(14) 0.0199(5) Uani 1 1 d . .
C1 C 0.7801(2) 0.3847(2) 0.90905(17) 0.0198(6) Uani 1 1 d . .
C2 C 0.6999(2) 0.4368(2) 0.89288(16) 0.0212(6) Uani 1 1 d . .
C3 C 0.7019(2) 0.5202(2) 0.93074(16) 0.0219(6) Uani 1 1 d . .
C4 C 0.7842(2) 0.5200(2) 0.97061(16) 0.0231(6) Uani 1 1 d . .
C5 C 0.8315(2) 0.4350(2) 0.95835(16) 0.0230(7) Uani 1 1 d . .
C6 C 0.8048(3) 0.2905(2) 0.8821(2) 0.0333(8) Uani 1 1 d . .
H6A H 0.8723 0.2857 0.8772 0.050 Uiso 1 1 calc R U
H6B H 0.7754 0.2814 0.8376 0.050 Uiso 1 1 calc R U
H6C H 0.7829 0.2428 0.9138 0.050 Uiso 1 1 calc R U
C7 C 0.6215(2) 0.4031(3) 0.8493(2) 0.0321(8) Uani 1 1 d . .
H7A H 0.5872 0.3547 0.8736 0.048 Uiso 1 1 calc R U
H7B H 0.6463 0.3777 0.8068 0.048 Uiso 1 1 calc R U
H7C H 0.5798 0.4549 0.8390 0.048 Uiso 1 1 calc R U
C8 C 0.6230(3) 0.5868(3) 0.9391(2) 0.0354(9) Uani 1 1 d . .
H8A H 0.5894 0.5923 0.8960 0.053 Uiso 1 1 calc R U
H8B H 0.6471 0.6477 0.9524 0.053 Uiso 1 1 calc R U
H8C H 0.5808 0.5639 0.9744 0.053 Uiso 1 1 calc R U
C9 C 0.8120(3) 0.5952(3) 1.02013(19) 0.0381(9) Uani 1 1 d . .
H9A H 0.7971 0.6560 1.0008 0.057 Uiso 1 1 calc R U
H9B H 0.8789 0.5915 1.0288 0.057 Uiso 1 1 calc R U
H9C H 0.7782 0.5869 1.0629 0.057 Uiso 1 1 calc R U
C10 C 0.9162(3) 0.3989(3) 0.9949(2) 0.0333(8) Uani 1 1 d . .
H10A H 0.8984 0.3472 1.0245 0.050 Uiso 1 1 calc R U
H10B H 0.9432 0.4487 1.0225 0.050 Uiso 1 1 calc R U
H10C H 0.9619 0.3775 0.9616 0.050 Uiso 1 1 calc R U
C11 C 0.8092(3) 0.5853(2) 0.71178(18) 0.0291(8) Uani 1 1 d . .
C12 C 0.7322(2) 0.6172(2) 0.74918(18) 0.0258(7) Uani 1 1 d . .
C13 C 0.7623(3) 0.6885(2) 0.79297(19) 0.0290(7) Uani 1 1 d . .
C14 C 0.8579(3) 0.6999(2) 0.7838(2) 0.0324(8) Uani 1 1 d . .
C15 C 0.8875(2) 0.6377(3) 0.73275(19) 0.0324(9) Uani 1 1 d . .
C16 C 0.8039(5) 0.5189(3) 0.6540(2) 0.0601(15) Uani 1 1 d . .
H16A H 0.7582 0.4707 0.6644 0.090 Uiso 1 1 calc R U
H16B H 0.8647 0.4903 0.6469 0.090 Uiso 1 1 calc R U
H16C H 0.7852 0.5520 0.6127 0.090 Uiso 1 1 calc R U
C17 C 0.6328(3) 0.5926(3) 0.7346(3) 0.0502(13) Uani 1 1 d . .
H17A H 0.6104 0.6297 0.6962 0.075 Uiso 1 1 calc R U
H17B H 0.5948 0.6056 0.7748 0.075 Uiso 1 1 calc R U
H17C H 0.6285 0.5266 0.7232 0.075 Uiso 1 1 calc R U
C18 C 0.7009(4) 0.7524(3) 0.8350(3) 0.0642(15) Uani 1 1 d . .
H18A H 0.7241 0.7550 0.8817 0.096 Uiso 1 1 calc R U
H18B H 0.6372 0.7286 0.8350 0.096 Uiso 1 1 calc R U
H18C H 0.7017 0.8148 0.8152 0.096 Uiso 1 1 calc R U
C19 C 0.9177(5) 0.7699(4) 0.8207(4) 0.078(2) Uani 1 1 d . .
H19A H 0.9832 0.7554 0.8131 0.117 Uiso 1 1 calc R U
H19B H 0.9042 0.7675 0.8695 0.117 Uiso 1 1 calc R U
H19C H 0.9043 0.8322 0.8034 0.117 Uiso 1 1 calc R U
C20 C 0.9837(3) 0.6353(5) 0.7034(3) 0.077(2) Uani 1 1 d . .
H20A H 0.9890 0.6818 0.6673 0.116 Uiso 1 1 calc R U
H20B H 0.9959 0.5736 0.6845 0.116 Uiso 1 1 calc R U
H20C H 1.0289 0.6487 0.7393 0.116 Uiso 1 1 calc R U

loop_
_atom_site_aniso_label
_atom_site_aniso_U_11
_atom_site_aniso_U_22
_atom_site_aniso_U_33
_atom_site_aniso_U_23
_atom_site_aniso_U_13
_atom_site_aniso_U_12
Gd1 0.01327(7) 0.01662(7) 0.01518(7) 0.00099(6) 0.00049(6) 0.00110(5)
N1 0.0175(11) 0.0241(11) 0.0182(11) 0.0008(12) 0.0036(11) 0.0019(9)
C1 0.0178(14) 0.0193(14) 0.0224(15) 0.0011(12) 0.0071(12) -0.0022(12)
C2 0.0164(14) 0.0259(15) 0.0213(14) 0.0023(12) 0.0033(12) -0.0030(12)
C3 0.0191(15) 0.0262(16) 0.0205(14) 0.0005(12) 0.0063(12) 0.0036(12)
C4 0.0271(16) 0.0289(17) 0.0134(13) -0.0022(13) 0.0044(12) -0.0023(14)
C5 0.0200(15) 0.0300(16) 0.0189(14) 0.0048(12) 0.0015(12) -0.0014(12)
C6 0.0296(18) 0.0243(17) 0.046(2) -0.0041(15) 0.0127(16) -0.0011(14)
C7 0.0222(14) 0.0413(19) 0.0329(18) -0.0010(18) -0.0032(15) -0.0081(14)
C8 0.0297(18) 0.037(2) 0.039(2) 0.0051(17) 0.0149(16) 0.0113(16)
C9 0.048(2) 0.044(2) 0.0225(17) -0.0111(17) 0.0044(16) -0.0058(18)
C10 0.0271(17) 0.044(2) 0.0291(18) 0.0163(15) -0.0036(14) 0.0004(17)
C11 0.042(2) 0.0257(17) 0.0193(16) 0.0106(14) -0.0003(14) 0.0095(15)
C12 0.0214(16) 0.0229(16) 0.0331(18) 0.0093(14) -0.0055(14) 0.0001(12)
C13 0.0325(19) 0.0174(15) 0.0369(19) 0.0066(14) 0.0009(15) 0.0075(13)
C14 0.035(2) 0.0176(16) 0.044(2) 0.0118(14) -0.0148(17) -0.0079(14)
C15 0.0204(16) 0.037(2) 0.0395(19) 0.0254(16) 0.0052(14) 0.0067(14)
C16 0.117(5) 0.039(2) 0.0239(19) 0.0004(19) -0.010(3) 0.027(3)
C17 0.031(2) 0.059(3) 0.061(3) 0.037(2) -0.0206(19) -0.013(2)
C18 0.089(4) 0.031(2) 0.073(3) 0.006(2) 0.027(3) 0.031(2)
C19 0.090(4) 0.037(3) 0.107(5) 0.026(3) -0.060(4) -0.035(3)
C20 0.033(2) 0.111(5) 0.087(4) 0.078(4) 0.029(3) 0.023(3)

loop_
_atom_type_symbol
_atom_type_description
_atom_type_scat_dispersion_real
_atom_type_scat_dispersion_imag
_atom_type_scat_source
C C 0.0033 0.0016 'International Tables Vol C Tables 4.2.6.8 and 6.1.1.4'
H H 0.0000 0.0000 'International Tables Vol C Tables 4.2.6.8 and 6.1.1.4'
N N 0.0061 0.0033 'International Tables Vol C Tables 4.2.6.8 and 6.1.1.4'
Gd Gd -0.1653 3.9035 'International Tables Vol C Tables 4.2.6.8 and 6.1.1.4'

loop_
_geom_angle_atom_site_label_1
_geom_angle_atom_site_label_2
_geom_angle_atom_site_label_3
_geom_angle
_geom_angle_site_symmetry_1
_geom_angle_site_symmetry_3
Cnt1 Gd1 N1 103.1 . .
Cnt1 Gd1 N1 120.6 . 2_765
Cnt2 Gd1 N1 121.3 . .
Cnt2 Gd1 N1 101.6 . 2_765
Cnt1 Gd1 Cnt2 135.4 . .
N1 Gd1 N1 30.28(11) 2_765 .
N1 Gd1 C14 84.31(10) 2_765 .
N1 Gd1 C14 111.58(11) . .
N1 Gd1 C4 107.31(10) 2_765 .
N1 Gd1 C4 102.99(10) . .
C14 Gd1 C4 119.53(12) . .
N1 Gd1 C1 111.93(9) 2_765 .
N1 Gd1 C1 85.82(9) . .
C14 Gd1 C1 162.44(11) . .
C4 Gd1 C1 50.72(10) . .
N1 Gd1 C5 94.03(10) 2_765 .
N1 Gd1 C5 78.07(10) . .
C14 Gd1 C5 147.55(12) . .
C4 Gd1 C5 30.73(10) . .
C1 Gd1 C5 30.61(10) . .
N1 Gd1 C15 76.98(10) 2_765 .
N1 Gd1 C15 94.84(10) . .
C14 Gd1 C15 30.51(12) . .
C4 Gd1 C15 150.04(11) . .
C1 Gd1 C15 156.24(12) . .
C5 Gd1 C15 170.68(11) . .
N1 Gd1 C2 141.88(9) 2_765 .
N1 Gd1 C2 116.03(9) . .
C14 Gd1 C2 132.37(11) . .
C4 Gd1 C2 50.38(10) . .
C1 Gd1 C2 30.45(10) . .
C5 Gd1 C2 50.26(10) . .
C15 Gd1 C2 139.05(10) . .
N1 Gd1 C3 137.92(10) 2_765 .
N1 Gd1 C3 128.50(9) . .
C14 Gd1 C3 113.06(12) . .
C4 Gd1 C3 30.62(10) . .
C1 Gd1 C3 50.41(9) . .
C5 Gd1 C3 50.44(10) . .
C15 Gd1 C3 136.39(10) . .
C2 Gd1 C3 30.29(10) . .
N1 Gd1 C13 114.17(10) 2_765 .
N1 Gd1 C13 141.41(10) . .
C14 Gd1 C13 30.10(11) . .
C4 Gd1 C13 104.52(11) . .
C1 Gd1 C13 132.72(11) . .
C5 Gd1 C13 134.72(11) . .
C15 Gd1 C13 49.81(11) . .
C2 Gd1 C13 102.34(10) . .
C3 Gd1 C13 87.17(11) . .
N1 Gd1 C11 102.16(10) 2_765 .
N1 Gd1 C11 109.27(10) . .
C14 Gd1 C11 50.15(11) . .
C4 Gd1 C11 147.59(11) . .
C1 Gd1 C11 127.85(11) . .
C5 Gd1 C11 158.24(11) . .
C15 Gd1 C11 30.36(11) . .
C2 Gd1 C11 109.86(11) . .
C3 Gd1 C11 118.57(10) . .
C13 Gd1 C11 49.67(11) . .
N1 Gd1 C12 126.64(10) 2_765 .
N1 Gd1 C12 139.19(10) . .
C14 Gd1 C12 49.76(11) . .
C4 Gd1 C12 117.79(11) . .
C1 Gd1 C12 118.15(10) . .
C5 Gd1 C12 139.11(10) . .
C15 Gd1 C12 49.69(10) . .
C2 Gd1 C12 90.65(10) . .
C3 Gd1 C12 90.31(10) . .
C13 Gd1 C12 29.99(11) . .
C11 Gd1 C12 29.93(11) . .
N1 N1 Gd1 75.2(2) 2_765 2_765
N1 N1 Gd1 74.5(2) 2_765 .
Gd1 N1 Gd1 149.42(11) 2_765 .
C2 C1 C5 108.0(3) . .
C2 C1 C6 126.5(3) . .
C5 C1 C6 125.4(3) . .
C2 C1 Gd1 75.66(17) . .
C5 C1 Gd1 75.09(18) . .
C6 C1 Gd1 117.8(2) . .
C3 C2 C1 108.4(3) . .
C3 C2 C7 126.3(3) . .
C1 C2 C7 124.9(3) . .
C3 C2 Gd1 74.92(17) . .
C1 C2 Gd1 73.90(17) . .
C7 C2 Gd1 122.7(2) . .
C2 C3 C4 107.8(3) . .
C2 C3 C8 125.9(3) . .
C4 C3 C8 125.1(3) . .
C2 C3 Gd1 74.79(17) . .
C4 C3 Gd1 73.55(17) . .
C8 C3 Gd1 127.3(2) . .
C3 C4 C5 107.9(3) . .
C3 C4 C9 125.1(3) . .
C5 C4 C9 126.9(3) . .
C3 C4 Gd1 75.83(17) . .
C5 C4 Gd1 75.23(18) . .
C9 C4 Gd1 117.9(2) . .
C1 C5 C4 107.8(3) . .
C1 C5 C10 124.9(3) . .
C4 C5 C10 127.1(3) . .
C1 C5 Gd1 74.30(18) . .
C4 C5 Gd1 74.04(18) . .
C10 C5 Gd1 121.7(2) . .
C12 C11 C15 107.6(3) . .
C12 C11 C16 124.6(4) . .
C15 C11 C16 127.3(4) . .
C12 C11 Gd1 75.45(19) . .
C15 C11 Gd1 73.8(2) . .
C16 C11 Gd1 123.5(3) . .
C11 C12 C13 108.3(3) . .
C11 C12 C17 125.1(4) . .
C13 C12 C17 125.6(4) . .
C11 C12 Gd1 74.63(19) . .
C13 C12 Gd1 74.32(19) . .
C17 C12 Gd1 126.3(2) . .
C14 C13 C12 108.1(3) . .
C14 C13 C18 124.9(4) . .
C12 C13 C18 126.4(4) . .
C14 C13 Gd1 73.08(19) . .
C12 C13 Gd1 75.69(18) . .
C18 C13 Gd1 124.2(3) . .
C13 C14 C15 108.4(3) . .
C13 C14 C19 125.3(5) . .
C15 C14 C19 126.3(4) . .
C13 C14 Gd1 76.82(19) . .
C15 C14 Gd1 75.82(19) . .
C19 C14 Gd1 115.6(3) . .
C14 C15 C11 107.7(3) . .
C14 C15 C20 124.6(5) . .
C11 C15 C20 127.6(5) . .
C14 C15 Gd1 73.67(19) . .
C11 C15 Gd1 75.9(2) . .
C20 C15 Gd1 120.1(3) . .

loop_
_geom_bond_atom_site_label_1
_geom_bond_atom_site_label_2
_geom_bond_distance
_geom_bond_site_symmetry_2
Gd1 Cnt1 2.409 .
Gd1 Cnt2 2.429 .
Gd1 N1 2.363(2) 2_765
Gd1 N1 2.370(2) .
Gd1 C14 2.670(3) .
Gd1 C4 2.679(3) .
Gd1 C1 2.685(3) .
Gd1 C5 2.695(3) .
Gd1 C15 2.698(3) .
Gd1 C2 2.707(3) .
Gd1 C3 2.709(3) .
Gd1 C13 2.717(3) .
Gd1 C11 2.724(3) .
Gd1 C12 2.735(3) .
N1 N1 1.236(5) 2_765
N1 Gd1 2.363(2) 2_765
C1 C2 1.416(5) .
C1 C5 1.420(5) .
C1 C6 1.502(5) .
C2 C3 1.415(5) .
C2 C7 1.500(4) .
C3 C4 1.423(5) .
C3 C8 1.499(5) .
C4 C5 1.424(5) .
C4 C9 1.512(5) .
C5 C10 1.510(5) .
C11 C12 1.410(5) .
C11 C15 1.420(5) .
C11 C16 1.488(6) .
C12 C13 1.410(5) .
C12 C17 1.504(5) .
C13 C14 1.400(5) .
C13 C18 1.522(5) .
C14 C15 1.412(6) .
C14 C19 1.514(6) .
C15 C20 1.504(5) .
